data_7720688
loop_
_publ_author_name
'Shibata, Kaname'
'Michiue, Kenji'
'Motuzis, Ignas'
'Elsegood, Mark R. J.'
'Redshaw, Carl'

_publ_section_title
;
 Vanadyl complexes supported by O,O- and N,O-chelate ligation: structures
 and polymerization catalysis.
;
_journal_issue 14
_journal_name_full 'Dalton transactions (Cambridge, England : 2003)'
_journal_page_first 5644
_journal_page_last 5666
_journal_paper_doi 10.1039/d6dt00387g
_journal_volume 55
_journal_year 2026
_chemical_formula_moiety 'C38 H43 Br4 N2 O3 V'
_chemical_formula_sum 'C38 H43 Br4 N2 O3 V'
_chemical_formula_weight 946.32
_space_group_crystal_system triclinic
_space_group_IT_number 2
_space_group_name_Hall '-P 1'
_space_group_name_H-M_alt 'P -1'
_atom_sites_solution_hydrogens mixed
_atom_sites_solution_primary iterative
_audit_creation_method SHELXL-2019/3
_audit_update_record
;
2026-01-19 deposited with the CCDC.	2026-03-10 downloaded from the CCDC.
;
_cell_angle_alpha 76.1324(7)
_cell_angle_beta 86.8450(6)
_cell_angle_gamma 87.7059(6)
_cell_formula_units_Z 2
_cell_length_a 11.54854(9)
_cell_length_b 12.30121(10)
_cell_length_c 13.94099(11)
_cell_measurement_reflns_used 79282
_cell_measurement_temperature 100(2)
_cell_measurement_theta_max 38.01
_cell_measurement_theta_min 2.25
_cell_volume 1919.09(3)
_computing_cell_refinement 'CrysAlisPro 1.171.43.95a (Rigaku OD, 2023)'
_computing_data_collection 'CrysAlisPro system (CCD 43.95a 64-bit (release 03-11-2023))'
_computing_data_reduction 'CrysAlisPro 1.171.43.95a (Rigaku OD, 2023)'
_computing_molecular_graphics 'Bruker SHELXTL'
_computing_publication_material 'Bruker SHELXTL'
_computing_structure_refinement 'SHELXL-2019/3 (Sheldrick, 2019)'
_computing_structure_solution 'SHELXT 2018/2 (Sheldrick, 2018)'
_diffrn_ambient_temperature 100(2)
_diffrn_detector_area_resol_mean 10
_diffrn_measured_fraction_theta_full 0.999
_diffrn_measured_fraction_theta_max 0.956
_diffrn_measurement_device 'four-circle diffractometer'
_diffrn_measurement_device_type
; 
Rigaku FRE+ equipped with Arc)Sec VHF Varimax confocal mirrors and an UG2 
goniometer and HyPix 6000HE detector 
;
_diffrn_measurement_method 'profile data from \w-scans'
_diffrn_radiation_collimation 0.2
_diffrn_radiation_type MoK\a
_diffrn_radiation_wavelength 0.71073
_diffrn_reflns_av_R_equivalents 0.0339
_diffrn_reflns_av_unetI/netI 0.0210
_diffrn_reflns_Laue_measured_fraction_full 0.999
_diffrn_reflns_Laue_measured_fraction_max 0.956
_diffrn_reflns_limit_h_max 19
_diffrn_reflns_limit_h_min -19
_diffrn_reflns_limit_k_max 21
_diffrn_reflns_limit_k_min -20
_diffrn_reflns_limit_l_max 24
_diffrn_reflns_limit_l_min -24
_diffrn_reflns_number 186991
_diffrn_reflns_point_group_measured_fraction_full 0.999
_diffrn_reflns_point_group_measured_fraction_max 0.956
_diffrn_reflns_theta_full 25.242
_diffrn_reflns_theta_max 38.223
_diffrn_reflns_theta_min 1.989
_diffrn_source 'Rotating Anode'
_exptl_absorpt_coefficient_mu 4.460
_exptl_absorpt_correction_T_max 1.000
_exptl_absorpt_correction_T_min 0.793
_exptl_absorpt_correction_type multi-scan
_exptl_absorpt_process_details
; 
CrysAlisPro 1.171.43.95a (Rigaku Oxford Diffraction, 2023) 
Empirical absorption correction using spherical harmonics, 
implemented in SCALE3 ABSPACK scaling algorithm. 
;
_exptl_crystal_colour red
_exptl_crystal_density_diffrn 1.638
_exptl_crystal_density_method 'not measured'
_exptl_crystal_description slab
_exptl_crystal_F_000 944
_exptl_crystal_recrystallization_method 'Re-crystallisation from solvent: acetonitrile'
_exptl_crystal_size_max 0.180
_exptl_crystal_size_mid 0.080
_exptl_crystal_size_min 0.035
_refine_diff_density_max 1.529
_refine_diff_density_min -1.265
_refine_diff_density_rms 0.079
_refine_ls_extinction_method none
_refine_ls_goodness_of_fit_ref 1.018
_refine_ls_hydrogen_treatment mixed
_refine_ls_matrix_type full
_refine_ls_number_parameters 445
_refine_ls_number_reflns 20278
_refine_ls_number_restraints 0
_refine_ls_restrained_S_all 1.018
_refine_ls_R_factor_all 0.0420
_refine_ls_R_factor_gt 0.0276
_refine_ls_shift/su_max 0.005
_refine_ls_shift/su_mean 0.000
_refine_ls_structure_factor_coef Fsqd
_refine_ls_weighting_details 'w=1/[\s^2^(Fo^2^)+(0.0289P)^2^+0.8596P] where P=(Fo^2^+2Fc^2^)/3'
_refine_ls_weighting_scheme calc
_refine_ls_wR_factor_gt 0.0607
_refine_ls_wR_factor_ref 0.0647
_reflns_Friedel_coverage 0.000
_reflns_number_gt 16380
_reflns_number_total 20278
_reflns_threshold_expression 'I > 2\s(I)'
_cod_data_source_file d6dt00387g2.cif
_cod_data_source_block 4
_cod_depositor_comments 'Adding full bibliography for 7720679--7720691.cif.'
_cod_database_code 7720688
_shelx_shelxl_version_number 2019/3
_shelx_space_group_comment
; 
The symmetry employed for this shelxl refinement is uniquely defined 
by the following loop, which should always be used as a source of 
symmetry information in preference to the above space-group names. 
They are only intended as comments. 
;
_shelx_estimated_absorpt_t_min 0.501
_shelx_estimated_absorpt_t_max 0.860

loop_
_space_group_symop_operation_xyz
'x, y, z'
'-x, -y, -z'

loop_
_atom_site_label
_atom_site_type_symbol
_atom_site_fract_x
_atom_site_fract_y
_atom_site_fract_z
_atom_site_U_iso_or_equiv
_atom_site_adp_type
_atom_site_occupancy
_atom_site_site_symmetry_order
_atom_site_calc_flag
_atom_site_refinement_flags_posn
_atom_site_refinement_flags_adp
_atom_site_refinement_flags_occupancy
_atom_site_disorder_assembly
_atom_site_disorder_group
V1 V 0.32620(2) 0.30425(2) 0.71326(2) 0.01197(3) Uani 1 1 d . . . . .
O3 O 0.32620(7) 0.36320(7) 0.59810(6) 0.01819(14) Uani 1 1 d . . . . .
O1 O 0.35054(7) 0.39803(7) 0.79809(6) 0.01779(14) Uani 1 1 d . . . . .
C1 C 0.43193(9) 0.47003(8) 0.80373(8) 0.01431(16) Uani 1 1 d . . . . .
C2 C 0.41276(9) 0.54094(9) 0.86902(8) 0.01529(16) Uani 1 1 d . . . . .
C3 C 0.49195(10) 0.62054(9) 0.87598(9) 0.01918(19) Uani 1 1 d . . . . .
H3 H 0.477095 0.667703 0.920423 0.023 Uiso 1 1 calc R U . . .
C4 C 0.59307(10) 0.62957(9) 0.81665(9) 0.01968(19) Uani 1 1 d . . . . .
C5 C 0.61692(9) 0.55893(9) 0.75397(9) 0.01898(19) Uani 1 1 d . . . . .
H5 H 0.687655 0.565210 0.715150 0.023 Uiso 1 1 calc R U . . .
C6 C 0.53792(9) 0.47857(9) 0.74735(8) 0.01638(17) Uani 1 1 d . . . . .
Br1 Br 0.27575(2) 0.52747(2) 0.95076(2) 0.02048(2) Uani 1 1 d . . . . .
Br2 Br 0.70108(2) 0.73905(2) 0.82211(2) 0.03060(3) Uani 1 1 d . . . . .
C7 C 0.56808(10) 0.40359(10) 0.67760(10) 0.0225(2) Uani 1 1 d . . . . .
H7A H 0.535456 0.436996 0.612539 0.027 Uiso 1 1 calc R U . . .
H7B H 0.653442 0.397635 0.667768 0.027 Uiso 1 1 calc R U . . .
N1 N 0.52112(8) 0.28978(7) 0.71778(7) 0.01399(14) Uani 1 1 d . . . . .
H1 H 0.5216(16) 0.2829(15) 0.7794(14) 0.027(4) Uiso 1 1 d . . . . .
C8 C 0.59505(9) 0.19793(9) 0.69711(8) 0.01491(16) Uani 1 1 d . . . . .
C9 C 0.61093(9) 0.18187(9) 0.60109(8) 0.01727(17) Uani 1 1 d . . . . .
C10 C 0.68526(11) 0.09393(10) 0.58662(9) 0.0229(2) Uani 1 1 d . . . . .
H10 H 0.696728 0.081319 0.522112 0.028 Uiso 1 1 calc R U . . .
C11 C 0.74230(11) 0.02506(11) 0.66379(10) 0.0249(2) Uani 1 1 d . . . . .
H11 H 0.793737 -0.033035 0.651961 0.030 Uiso 1 1 calc R U . . .
C12 C 0.72421(10) 0.04105(10) 0.75846(9) 0.0218(2) Uani 1 1 d . . . . .
H12 H 0.763215 -0.006873 0.811435 0.026 Uiso 1 1 calc R U . . .
C13 C 0.64995(10) 0.12601(9) 0.77741(8) 0.01803(18) Uani 1 1 d . . . . .
C14 C 0.54904(10) 0.25086(10) 0.51259(8) 0.01935(19) Uani 1 1 d . . . . .
H14 H 0.504240 0.312881 0.534062 0.023 Uiso 1 1 calc R U . . .
C15 C 0.46239(11) 0.17787(12) 0.47902(9) 0.0259(2) Uani 1 1 d . . . . .
H15A H 0.504042 0.114734 0.459947 0.039 Uiso 1 1 calc R U . . .
H15B H 0.421917 0.222771 0.422249 0.039 Uiso 1 1 calc R U . . .
H15C H 0.405833 0.149472 0.533413 0.039 Uiso 1 1 calc R U . . .
C16 C 0.63434(12) 0.30368(12) 0.42754(9) 0.0263(2) Uani 1 1 d . . . . .
H16A H 0.686008 0.352728 0.450168 0.039 Uiso 1 1 calc R U . . .
H16B H 0.591079 0.347612 0.372067 0.039 Uiso 1 1 calc R U . . .
H16C H 0.680441 0.244434 0.406047 0.039 Uiso 1 1 calc R U . . .
C17 C 0.63144(12) 0.13886(11) 0.88335(9) 0.0261(2) Uani 1 1 d . . . . .
H17 H 0.549428 0.165491 0.891894 0.031 Uiso 1 1 calc R U . . .
C18 C 0.64909(18) 0.02803(15) 0.96055(11) 0.0402(4) Uani 1 1 d . . . . .
H18A H 0.605882 -0.030736 0.942850 0.060 Uiso 1 1 calc R U . . .
H18B H 0.620825 0.037122 1.025827 0.060 Uiso 1 1 calc R U . . .
H18C H 0.731826 0.006967 0.962244 0.060 Uiso 1 1 calc R U . . .
C19 C 0.71090(18) 0.22738(15) 0.90264(14) 0.0446(4) Uani 1 1 d . . . . .
H19A H 0.792097 0.203283 0.894978 0.067 Uiso 1 1 calc R U . . .
H19B H 0.694968 0.236572 0.970063 0.067 Uiso 1 1 calc R U . . .
H19C H 0.696467 0.298892 0.855217 0.067 Uiso 1 1 calc R U . . .
O2 O 0.34480(7) 0.14735(6) 0.76067(6) 0.01554(13) Uani 1 1 d . . . . .
C20 C 0.26229(9) 0.07250(8) 0.79586(7) 0.01385(15) Uani 1 1 d . . . . .
C21 C 0.28080(9) -0.04012(8) 0.79328(8) 0.01550(16) Uani 1 1 d . . . . .
C22 C 0.19623(10) -0.11919(9) 0.82802(8) 0.01733(17) Uani 1 1 d . . . . .
H22 H 0.209971 -0.195231 0.825807 0.021 Uiso 1 1 calc R U . . .
C23 C 0.09127(10) -0.08459(9) 0.86601(8) 0.01745(17) Uani 1 1 d . . . . .
C24 C 0.07022(9) 0.02578(9) 0.87153(8) 0.01652(17) Uani 1 1 d . . . . .
H24 H -0.001841 0.047732 0.898450 0.020 Uiso 1 1 calc R U . . .
C25 C 0.15606(9) 0.10375(8) 0.83711(7) 0.01441(16) Uani 1 1 d . . . . .
Br3 Br 0.42604(2) -0.08431(2) 0.74506(2) 0.02373(3) Uani 1 1 d . . . . .
Br4 Br -0.02743(2) -0.19025(2) 0.90859(2) 0.02423(3) Uani 1 1 d . . . . .
C26 C 0.13852(9) 0.22521(8) 0.84038(7) 0.01495(16) Uani 1 1 d . . . . .
H26A H 0.056799 0.240119 0.859894 0.018 Uiso 1 1 calc R U . . .
H26B H 0.188918 0.242952 0.889460 0.018 Uiso 1 1 calc R U . . .
N2 N 0.16828(7) 0.29505(7) 0.74085(6) 0.01289(13) Uani 1 1 d . . . . .
C27 C 0.07184(8) 0.33722(8) 0.68085(7) 0.01390(15) Uani 1 1 d . . . . .
C28 C 0.00964(9) 0.43048(9) 0.70134(8) 0.01554(16) Uani 1 1 d . . . . .
C29 C -0.08412(9) 0.47307(10) 0.64370(9) 0.02000(19) Uani 1 1 d . . . . .
H29 H -0.126390 0.536974 0.655143 0.024 Uiso 1 1 calc R U . . .
C30 C -0.11701(10) 0.42394(11) 0.56984(9) 0.0220(2) Uani 1 1 d . . . . .
H30 H -0.181480 0.453841 0.531533 0.026 Uiso 1 1 calc R U . . .
C31 C -0.05527(10) 0.33100(11) 0.55228(9) 0.0211(2) Uani 1 1 d . . . . .
H31 H -0.079496 0.296673 0.502811 0.025 Uiso 1 1 calc R U . . .
C32 C 0.04183(9) 0.28664(9) 0.60570(8) 0.01676(17) Uani 1 1 d . . . . .
C33 C 0.04568(9) 0.48724(9) 0.78011(8) 0.01676(17) Uani 1 1 d . . . . .
H33 H 0.114150 0.444270 0.812502 0.020 Uiso 1 1 calc R U . . .
C34 C -0.05064(12) 0.48619(12) 0.86020(9) 0.0260(2) Uani 1 1 d . . . . .
H34A H -0.119298 0.527111 0.830233 0.039 Uiso 1 1 calc R U . . .
H34B H -0.023755 0.522154 0.910188 0.039 Uiso 1 1 calc R U . . .
H34C H -0.070540 0.408622 0.891471 0.039 Uiso 1 1 calc R U . . .
C35 C 0.08330(14) 0.60704(11) 0.73341(10) 0.0285(3) Uani 1 1 d . . . . .
H35A H 0.145982 0.605679 0.683341 0.043 Uiso 1 1 calc R U . . .
H35B H 0.110826 0.640574 0.784739 0.043 Uiso 1 1 calc R U . . .
H35C H 0.017182 0.651528 0.702250 0.043 Uiso 1 1 calc R U . . .
C36 C 0.11019(10) 0.18863(10) 0.58006(9) 0.01993(19) Uani 1 1 d . . . . .
H36 H 0.178135 0.171843 0.623229 0.024 Uiso 1 1 calc R U . . .
C37 C 0.03809(14) 0.08302(12) 0.60011(11) 0.0316(3) Uani 1 1 d . . . . .
H37A H 0.009563 0.064452 0.669454 0.047 Uiso 1 1 calc R U . . .
H37B H 0.086484 0.020607 0.586613 0.047 Uiso 1 1 calc R U . . .
H37C H -0.027895 0.096417 0.557095 0.047 Uiso 1 1 calc R U . . .
C38 C 0.15711(12) 0.21845(12) 0.47226(10) 0.0274(2) Uani 1 1 d . . . . .
H38A H 0.092116 0.232749 0.428174 0.041 Uiso 1 1 calc R U . . .
H38B H 0.205586 0.156007 0.458942 0.041 Uiso 1 1 calc R U . . .
H38C H 0.203625 0.285665 0.460728 0.041 Uiso 1 1 calc R U . . .

loop_
_atom_site_aniso_label
_atom_site_aniso_U_11
_atom_site_aniso_U_22
_atom_site_aniso_U_33
_atom_site_aniso_U_23
_atom_site_aniso_U_13
_atom_site_aniso_U_12
V1 0.01078(6) 0.01198(6) 0.01364(7) -0.00416(5) 0.00048(5) -0.00082(5)
O3 0.0171(3) 0.0196(3) 0.0162(3) -0.0017(3) 0.0016(3) 0.0008(3)
O1 0.0137(3) 0.0198(3) 0.0234(4) -0.0122(3) 0.0036(3) -0.0048(3)
C1 0.0126(4) 0.0130(4) 0.0180(4) -0.0050(3) -0.0009(3) -0.0008(3)
C2 0.0140(4) 0.0148(4) 0.0181(4) -0.0059(3) -0.0016(3) 0.0001(3)
C3 0.0186(4) 0.0156(4) 0.0258(5) -0.0089(4) -0.0048(4) -0.0006(3)
C4 0.0158(4) 0.0128(4) 0.0316(6) -0.0064(4) -0.0048(4) -0.0023(3)
C5 0.0132(4) 0.0148(4) 0.0289(5) -0.0053(4) 0.0003(4) -0.0020(3)
C6 0.0127(4) 0.0146(4) 0.0227(5) -0.0064(3) 0.0009(3) -0.0018(3)
Br1 0.01860(5) 0.02568(5) 0.02032(5) -0.01228(4) 0.00234(4) -0.00152(4)
Br2 0.02244(6) 0.01828(5) 0.05446(9) -0.01373(5) -0.00371(5) -0.00739(4)
C7 0.0182(5) 0.0210(5) 0.0299(6) -0.0106(4) 0.0080(4) -0.0052(4)
N1 0.0130(3) 0.0141(3) 0.0155(4) -0.0051(3) 0.0007(3) -0.0004(3)
C8 0.0120(4) 0.0160(4) 0.0180(4) -0.0069(3) 0.0009(3) 0.0001(3)
C9 0.0166(4) 0.0189(4) 0.0171(4) -0.0067(3) 0.0016(3) 0.0001(3)
C10 0.0245(5) 0.0234(5) 0.0226(5) -0.0106(4) 0.0033(4) 0.0037(4)
C11 0.0235(5) 0.0222(5) 0.0303(6) -0.0107(4) 0.0010(4) 0.0065(4)
C12 0.0196(5) 0.0202(5) 0.0264(5) -0.0073(4) -0.0035(4) 0.0048(4)
C13 0.0164(4) 0.0196(4) 0.0195(4) -0.0074(4) -0.0025(3) 0.0013(3)
C14 0.0192(5) 0.0238(5) 0.0155(4) -0.0063(4) 0.0012(3) 0.0010(4)
C15 0.0231(5) 0.0350(6) 0.0211(5) -0.0092(5) 0.0001(4) -0.0038(5)
C16 0.0263(6) 0.0306(6) 0.0202(5) -0.0028(4) 0.0032(4) -0.0034(5)
C17 0.0312(6) 0.0286(6) 0.0201(5) -0.0093(4) -0.0082(4) 0.0094(5)
C18 0.0577(11) 0.0396(8) 0.0221(6) -0.0058(6) -0.0085(6) 0.0120(7)
C19 0.0611(11) 0.0373(8) 0.0447(9) -0.0237(7) -0.0285(8) 0.0079(7)
O2 0.0127(3) 0.0130(3) 0.0207(3) -0.0035(2) 0.0000(3) -0.0012(2)
C20 0.0137(4) 0.0128(4) 0.0151(4) -0.0035(3) -0.0005(3) -0.0006(3)
C21 0.0163(4) 0.0139(4) 0.0165(4) -0.0044(3) 0.0003(3) 0.0000(3)
C22 0.0207(5) 0.0136(4) 0.0179(4) -0.0041(3) 0.0000(3) -0.0025(3)
C23 0.0191(4) 0.0162(4) 0.0169(4) -0.0034(3) 0.0014(3) -0.0056(3)
C24 0.0158(4) 0.0173(4) 0.0164(4) -0.0040(3) 0.0020(3) -0.0029(3)
C25 0.0155(4) 0.0131(4) 0.0144(4) -0.0030(3) 0.0005(3) -0.0006(3)
Br3 0.02015(5) 0.01648(5) 0.03476(6) -0.00871(4) 0.00683(4) 0.00201(4)
Br4 0.02489(6) 0.02039(5) 0.02753(6) -0.00607(4) 0.00665(4) -0.01055(4)
C26 0.0157(4) 0.0147(4) 0.0146(4) -0.0044(3) 0.0021(3) -0.0003(3)
N2 0.0119(3) 0.0131(3) 0.0141(3) -0.0041(3) 0.0001(3) -0.0002(2)
C27 0.0108(4) 0.0165(4) 0.0150(4) -0.0049(3) 0.0004(3) -0.0007(3)
C28 0.0113(4) 0.0191(4) 0.0168(4) -0.0058(3) 0.0006(3) 0.0010(3)
C29 0.0126(4) 0.0257(5) 0.0217(5) -0.0065(4) -0.0004(3) 0.0037(3)
C30 0.0126(4) 0.0315(6) 0.0219(5) -0.0064(4) -0.0030(4) 0.0016(4)
C31 0.0164(4) 0.0292(5) 0.0195(5) -0.0088(4) -0.0037(4) -0.0013(4)
C32 0.0150(4) 0.0198(4) 0.0170(4) -0.0069(3) -0.0017(3) -0.0012(3)
C33 0.0157(4) 0.0180(4) 0.0176(4) -0.0069(3) -0.0002(3) 0.0027(3)
C34 0.0253(6) 0.0340(6) 0.0193(5) -0.0097(4) 0.0043(4) 0.0027(5)
C35 0.0393(7) 0.0238(5) 0.0231(5) -0.0054(4) -0.0025(5) -0.0089(5)
C36 0.0230(5) 0.0201(5) 0.0195(5) -0.0098(4) -0.0051(4) 0.0011(4)
C37 0.0410(8) 0.0243(6) 0.0334(7) -0.0120(5) -0.0084(6) -0.0068(5)
C38 0.0286(6) 0.0343(6) 0.0220(5) -0.0128(5) -0.0037(4) 0.0083(5)

loop_
_atom_type_symbol
_atom_type_description
_atom_type_scat_dispersion_real
_atom_type_scat_dispersion_imag
_atom_type_scat_source
C C 0.0033 0.0016 'International Tables Vol C Tables 4.2.6.8 and 6.1.1.4'
H H 0.0000 0.0000 'International Tables Vol C Tables 4.2.6.8 and 6.1.1.4'
N N 0.0061 0.0033 'International Tables Vol C Tables 4.2.6.8 and 6.1.1.4'
O O 0.0106 0.0060 'International Tables Vol C Tables 4.2.6.8 and 6.1.1.4'
V V 0.3005 0.5294 'International Tables Vol C Tables 4.2.6.8 and 6.1.1.4'
Br Br -0.2901 2.4595 'International Tables Vol C Tables 4.2.6.8 and 6.1.1.4'

loop_
_geom_angle_atom_site_label_1
_geom_angle_atom_site_label_2
_geom_angle_atom_site_label_3
_geom_angle
_geom_angle_site_symmetry_1
_geom_angle_site_symmetry_3
_geom_angle_publ_flag
O3 V1 N2 99.40(4) . . ?
O3 V1 O1 116.08(4) . . ?
N2 V1 O1 95.17(4) . . ?
O3 V1 O2 122.37(4) . . ?
N2 V1 O2 90.61(4) . . ?
O1 V1 O2 119.27(4) . . ?
O3 V1 N1 94.53(4) . . ?
N2 V1 N1 165.94(4) . . ?
O1 V1 N1 80.23(3) . . ?
O2 V1 N1 80.30(3) . . ?
C1 O1 V1 134.85(7) . . ?
O1 C1 C2 119.20(9) . . ?
O1 C1 C6 123.10(9) . . ?
C2 C1 C6 117.70(9) . . ?
C3 C2 C1 122.18(10) . . ?
C3 C2 Br1 118.56(8) . . ?
C1 C2 Br1 119.26(7) . . ?
C4 C3 C2 118.51(10) . . ?
C4 C3 H3 120.7 . . ?
C2 C3 H3 120.7 . . ?
C5 C4 C3 121.06(10) . . ?
C5 C4 Br2 119.30(9) . . ?
C3 C4 Br2 119.64(8) . . ?
C4 C5 C6 120.48(10) . . ?
C4 C5 H5 119.8 . . ?
C6 C5 H5 119.8 . . ?
C5 C6 C1 119.98(10) . . ?
C5 C6 C7 118.38(10) . . ?
C1 C6 C7 121.63(9) . . ?
N1 C7 C6 110.83(9) . . ?
N1 C7 H7A 109.5 . . ?
C6 C7 H7A 109.5 . . ?
N1 C7 H7B 109.5 . . ?
C6 C7 H7B 109.5 . . ?
H7A C7 H7B 108.1 . . ?
C8 N1 C7 114.80(8) . . ?
C8 N1 V1 126.46(6) . . ?
C7 N1 V1 107.97(7) . . ?
C8 N1 H1 105.8(12) . . ?
C7 N1 H1 102.6(12) . . ?
V1 N1 H1 94.3(13) . . ?
C9 C8 C13 121.15(9) . . ?
C9 C8 N1 121.18(9) . . ?
C13 C8 N1 117.67(9) . . ?
C10 C9 C8 117.92(10) . . ?
C10 C9 C14 117.93(10) . . ?
C8 C9 C14 124.11(10) . . ?
C11 C10 C9 121.61(11) . . ?
C11 C10 H10 119.2 . . ?
C9 C10 H10 119.2 . . ?
C10 C11 C12 119.69(11) . . ?
C10 C11 H11 120.2 . . ?
C12 C11 H11 120.2 . . ?
C11 C12 C13 121.16(11) . . ?
C11 C12 H12 119.4 . . ?
C13 C12 H12 119.4 . . ?
C12 C13 C8 118.41(10) . . ?
C12 C13 C17 119.10(10) . . ?
C8 C13 C17 122.48(10) . . ?
C9 C14 C15 109.57(10) . . ?
C9 C14 C16 112.00(10) . . ?
C15 C14 C16 111.28(10) . . ?
C9 C14 H14 107.9 . . ?
C15 C14 H14 107.9 . . ?
C16 C14 H14 107.9 . . ?
C14 C15 H15A 109.5 . . ?
C14 C15 H15B 109.5 . . ?
H15A C15 H15B 109.5 . . ?
C14 C15 H15C 109.5 . . ?
H15A C15 H15C 109.5 . . ?
H15B C15 H15C 109.5 . . ?
C14 C16 H16A 109.5 . . ?
C14 C16 H16B 109.5 . . ?
H16A C16 H16B 109.5 . . ?
C14 C16 H16C 109.5 . . ?
H16A C16 H16C 109.5 . . ?
H16B C16 H16C 109.5 . . ?
C13 C17 C19 110.98(13) . . ?
C13 C17 C18 112.75(11) . . ?
C19 C17 C18 109.85(13) . . ?
C13 C17 H17 107.7 . . ?
C19 C17 H17 107.7 . . ?
C18 C17 H17 107.7 . . ?
C17 C18 H18A 109.5 . . ?
C17 C18 H18B 109.5 . . ?
H18A C18 H18B 109.5 . . ?
C17 C18 H18C 109.5 . . ?
H18A C18 H18C 109.5 . . ?
H18B C18 H18C 109.5 . . ?
C17 C19 H19A 109.5 . . ?
C17 C19 H19B 109.5 . . ?
H19A C19 H19B 109.5 . . ?
C17 C19 H19C 109.5 . . ?
H19A C19 H19C 109.5 . . ?
H19B C19 H19C 109.5 . . ?
C20 O2 V1 127.96(7) . . ?
O2 C20 C21 120.41(9) . . ?
O2 C20 C25 121.44(9) . . ?
C21 C20 C25 118.15(9) . . ?
C22 C21 C20 121.64(10) . . ?
C22 C21 Br3 119.92(8) . . ?
C20 C21 Br3 118.41(8) . . ?
C23 C22 C21 118.54(10) . . ?
C23 C22 H22 120.7 . . ?
C21 C22 H22 120.7 . . ?
C22 C23 C24 121.63(10) . . ?
C22 C23 Br4 119.02(8) . . ?
C24 C23 Br4 119.33(8) . . ?
C23 C24 C25 119.13(10) . . ?
C23 C24 H24 120.4 . . ?
C25 C24 H24 120.4 . . ?
C24 C25 C20 120.89(9) . . ?
C24 C25 C26 121.82(9) . . ?
C20 C25 C26 117.28(9) . . ?
N2 C26 C25 108.10(8) . . ?
N2 C26 H26A 110.1 . . ?
C25 C26 H26A 110.1 . . ?
N2 C26 H26B 110.1 . . ?
C25 C26 H26B 110.1 . . ?
H26A C26 H26B 108.4 . . ?
C27 N2 C26 115.64(8) . . ?
C27 N2 V1 131.36(7) . . ?
C26 N2 V1 112.86(7) . . ?
C32 C27 C28 122.29(9) . . ?
C32 C27 N2 120.89(9) . . ?
C28 C27 N2 116.82(9) . . ?
C29 C28 C27 117.78(10) . . ?
C29 C28 C33 120.34(9) . . ?
C27 C28 C33 121.82(9) . . ?
C30 C29 C28 121.30(11) . . ?
C30 C29 H29 119.3 . . ?
C28 C29 H29 119.3 . . ?
C31 C30 C29 119.69(11) . . ?
C31 C30 H30 120.2 . . ?
C29 C30 H30 120.2 . . ?
C30 C31 C32 121.56(10) . . ?
C30 C31 H31 119.2 . . ?
C32 C31 H31 119.2 . . ?
C31 C32 C27 117.33(10) . . ?
C31 C32 C36 119.55(10) . . ?
C27 C32 C36 123.12(9) . . ?
C28 C33 C34 111.84(9) . . ?
C28 C33 C35 110.69(9) . . ?
C34 C33 C35 110.80(10) . . ?
C28 C33 H33 107.8 . . ?
C34 C33 H33 107.8 . . ?
C35 C33 H33 107.8 . . ?
C33 C34 H34A 109.5 . . ?
C33 C34 H34B 109.5 . . ?
H34A C34 H34B 109.5 . . ?
C33 C34 H34C 109.5 . . ?
H34A C34 H34C 109.5 . . ?
H34B C34 H34C 109.5 . . ?
C33 C35 H35A 109.5 . . ?
C33 C35 H35B 109.5 . . ?
H35A C35 H35B 109.5 . . ?
C33 C35 H35C 109.5 . . ?
H35A C35 H35C 109.5 . . ?
H35B C35 H35C 109.5 . . ?
C32 C36 C37 111.90(11) . . ?
C32 C36 C38 111.04(10) . . ?
C37 C36 C38 110.41(10) . . ?
C32 C36 H36 107.8 . . ?
C37 C36 H36 107.8 . . ?
C38 C36 H36 107.8 . . ?
C36 C37 H37A 109.5 . . ?
C36 C37 H37B 109.5 . . ?
H37A C37 H37B 109.5 . . ?
C36 C37 H37C 109.5 . . ?
H37A C37 H37C 109.5 . . ?
H37B C37 H37C 109.5 . . ?
C36 C38 H38A 109.5 . . ?
C36 C38 H38B 109.5 . . ?
H38A C38 H38B 109.5 . . ?
C36 C38 H38C 109.5 . . ?
H38A C38 H38C 109.5 . . ?
H38B C38 H38C 109.5 . . ?

loop_
_geom_bond_atom_site_label_1
_geom_bond_atom_site_label_2
_geom_bond_distance
_geom_bond_site_symmetry_2
_geom_bond_publ_flag
V1 O3 1.5954(8) . ?
V1 N2 1.8452(9) . ?
V1 O1 1.8775(8) . ?
V1 O2 1.8918(8) . ?
V1 N1 2.2542(9) . ?
O1 C1 1.3350(12) . ?
C1 C2 1.4075(14) . ?
C1 C6 1.4113(14) . ?
C2 C3 1.3899(14) . ?
C2 Br1 1.8872(11) . ?
C3 C4 1.3857(17) . ?
C3 H3 0.9500 . ?
C4 C5 1.3831(16) . ?
C4 Br2 1.8893(10) . ?
C5 C6 1.3940(14) . ?
C5 H5 0.9500 . ?
C6 C7 1.5114(16) . ?
C7 N1 1.4898(14) . ?
C7 H7A 0.9900 . ?
C7 H7B 0.9900 . ?
N1 C8 1.4629(13) . ?
N1 H1 0.843(19) . ?
C8 C9 1.4004(15) . ?
C8 C13 1.4129(15) . ?
C9 C10 1.3997(16) . ?
C9 C14 1.5166(16) . ?
C10 C11 1.3803(19) . ?
C10 H10 0.9500 . ?
C11 C12 1.3838(18) . ?
C11 H11 0.9500 . ?
C12 C13 1.3905(16) . ?
C12 H12 0.9500 . ?
C13 C17 1.5252(16) . ?
C14 C15 1.5335(17) . ?
C14 C16 1.5335(17) . ?
C14 H14 1.0000 . ?
C15 H15A 0.9800 . ?
C15 H15B 0.9800 . ?
C15 H15C 0.9800 . ?
C16 H16A 0.9800 . ?
C16 H16B 0.9800 . ?
C16 H16C 0.9800 . ?
C17 C19 1.532(2) . ?
C17 C18 1.535(2) . ?
C17 H17 1.0000 . ?
C18 H18A 0.9800 . ?
C18 H18B 0.9800 . ?
C18 H18C 0.9800 . ?
C19 H19A 0.9800 . ?
C19 H19B 0.9800 . ?
C19 H19C 0.9800 . ?
O2 C20 1.3411(12) . ?
C20 C21 1.4020(14) . ?
C20 C25 1.4050(14) . ?
C21 C22 1.3902(15) . ?
C21 Br3 1.8812(10) . ?
C22 C23 1.3882(16) . ?
C22 H22 0.9500 . ?
C23 C24 1.3892(15) . ?
C23 Br4 1.8984(10) . ?
C24 C25 1.3914(14) . ?
C24 H24 0.9500 . ?
C25 C26 1.5110(14) . ?
C26 N2 1.4769(13) . ?
C26 H26A 0.9900 . ?
C26 H26B 0.9900 . ?
N2 C27 1.4344(13) . ?
C27 C32 1.4051(14) . ?
C27 C28 1.4079(14) . ?
C28 C29 1.3933(15) . ?
C28 C33 1.5191(15) . ?
C29 C30 1.3890(17) . ?
C29 H29 0.9500 . ?
C30 C31 1.3875(17) . ?
C30 H30 0.9500 . ?
C31 C32 1.3993(16) . ?
C31 H31 0.9500 . ?
C32 C36 1.5180(16) . ?
C33 C34 1.5303(16) . ?
C33 C35 1.5312(17) . ?
C33 H33 1.0000 . ?
C34 H34A 0.9800 . ?
C34 H34B 0.9800 . ?
C34 H34C 0.9800 . ?
C35 H35A 0.9800 . ?
C35 H35B 0.9800 . ?
C35 H35C 0.9800 . ?
C36 C37 1.5317(18) . ?
C36 C38 1.5325(18) . ?
C36 H36 1.0000 . ?
C37 H37A 0.9800 . ?
C37 H37B 0.9800 . ?
C37 H37C 0.9800 . ?
C38 H38A 0.9800 . ?
C38 H38B 0.9800 . ?
C38 H38C 0.9800 . ?

loop_
_geom_hbond_atom_site_label_D
_geom_hbond_atom_site_label_H
_geom_hbond_atom_site_label_A
_geom_hbond_distance_DH
_geom_hbond_distance_HA
_geom_hbond_distance_DA
_geom_hbond_angle_DHA
_geom_hbond_site_symmetry_A
_geom_hbond_publ_flag
C7 H7A O3 0.99 2.65 3.1614(15) 112.3 . yes
C14 H14 O3 1.00 2.32 3.1813(14) 144.1 . yes

loop_
_geom_torsion_atom_site_label_1
_geom_torsion_atom_site_label_2
_geom_torsion_atom_site_label_3
_geom_torsion_atom_site_label_4
_geom_torsion
_geom_torsion_site_symmetry_1
_geom_torsion_site_symmetry_2
_geom_torsion_site_symmetry_3
_geom_torsion_site_symmetry_4
_geom_torsion_publ_flag
O3 V1 O1 C1 -54.20(11) . . . . ?
N2 V1 O1 C1 -157.31(10) . . . . ?
O2 V1 O1 C1 109.08(10) . . . . ?
N1 V1 O1 C1 36.09(10) . . . . ?
V1 O1 C1 C2 169.74(8) . . . . ?
V1 O1 C1 C6 -10.62(17) . . . . ?
O1 C1 C2 C3 -177.65(10) . . . . ?
C6 C1 C2 C3 2.69(16) . . . . ?
O1 C1 C2 Br1 2.78(14) . . . . ?
C6 C1 C2 Br1 -176.87(8) . . . . ?
C1 C2 C3 C4 -0.22(17) . . . . ?
Br1 C2 C3 C4 179.35(9) . . . . ?
C2 C3 C4 C5 -1.98(17) . . . . ?
C2 C3 C4 Br2 178.63(8) . . . . ?
C3 C4 C5 C6 1.62(18) . . . . ?
Br2 C4 C5 C6 -179.00(9) . . . . ?
C4 C5 C6 C1 0.97(17) . . . . ?
C4 C5 C6 C7 179.90(11) . . . . ?
O1 C1 C6 C5 177.32(10) . . . . ?
C2 C1 C6 C5 -3.03(16) . . . . ?
O1 C1 C6 C7 -1.57(17) . . . . ?
C2 C1 C6 C7 178.07(11) . . . . ?
C5 C6 C7 N1 146.35(10) . . . . ?
C1 C6 C7 N1 -34.74(15) . . . . ?
C6 C7 N1 C8 -144.03(10) . . . . ?
C6 C7 N1 V1 69.04(10) . . . . ?
C7 N1 C8 C9 -69.66(13) . . . . ?
V1 N1 C8 C9 70.15(12) . . . . ?
C7 N1 C8 C13 110.31(11) . . . . ?
V1 N1 C8 C13 -109.89(10) . . . . ?
C13 C8 C9 C10 -1.56(16) . . . . ?
N1 C8 C9 C10 178.41(10) . . . . ?
C13 C8 C9 C14 175.93(10) . . . . ?
N1 C8 C9 C14 -4.11(16) . . . . ?
C8 C9 C10 C11 -0.46(18) . . . . ?
C14 C9 C10 C11 -178.10(12) . . . . ?
C9 C10 C11 C12 1.5(2) . . . . ?
C10 C11 C12 C13 -0.4(2) . . . . ?
C11 C12 C13 C8 -1.50(18) . . . . ?
C11 C12 C13 C17 178.99(12) . . . . ?
C9 C8 C13 C12 2.52(16) . . . . ?
N1 C8 C13 C12 -177.44(10) . . . . ?
C9 C8 C13 C17 -177.98(11) . . . . ?
N1 C8 C13 C17 2.05(16) . . . . ?
C10 C9 C14 C15 66.59(13) . . . . ?
C8 C9 C14 C15 -110.89(12) . . . . ?
C10 C9 C14 C16 -57.40(14) . . . . ?
C8 C9 C14 C16 125.12(12) . . . . ?
C12 C13 C17 C19 96.25(14) . . . . ?
C8 C13 C17 C19 -83.24(15) . . . . ?
C12 C13 C17 C18 -27.48(18) . . . . ?
C8 C13 C17 C18 153.03(13) . . . . ?
O3 V1 O2 C20 -100.30(9) . . . . ?
N2 V1 O2 C20 1.25(9) . . . . ?
O1 V1 O2 C20 97.52(9) . . . . ?
N1 V1 O2 C20 170.47(9) . . . . ?
V1 O2 C20 C21 155.90(8) . . . . ?
V1 O2 C20 C25 -24.82(14) . . . . ?
O2 C20 C21 C22 -179.12(10) . . . . ?
C25 C20 C21 C22 1.56(16) . . . . ?
O2 C20 C21 Br3 2.85(14) . . . . ?
C25 C20 C21 Br3 -176.46(8) . . . . ?
C20 C21 C22 C23 0.00(16) . . . . ?
Br3 C21 C22 C23 177.99(8) . . . . ?
C21 C22 C23 C24 -1.17(17) . . . . ?
C21 C22 C23 Br4 177.38(8) . . . . ?
C22 C23 C24 C25 0.71(17) . . . . ?
Br4 C23 C24 C25 -177.83(8) . . . . ?
C23 C24 C25 C20 0.92(16) . . . . ?
C23 C24 C25 C26 179.62(10) . . . . ?
O2 C20 C25 C24 178.67(10) . . . . ?
C21 C20 C25 C24 -2.02(15) . . . . ?
O2 C20 C25 C26 -0.08(15) . . . . ?
C21 C20 C25 C26 179.22(9) . . . . ?
C24 C25 C26 N2 -128.74(10) . . . . ?
C20 C25 C26 N2 50.00(12) . . . . ?
C25 C26 N2 C27 99.70(10) . . . . ?
C25 C26 N2 V1 -76.41(9) . . . . ?
O3 V1 N2 C27 -5.41(9) . . . . ?
O1 V1 N2 C27 112.14(9) . . . . ?
O2 V1 N2 C27 -128.39(9) . . . . ?
N1 V1 N2 C27 -177.74(11) . . . . ?
O3 V1 N2 C26 169.92(7) . . . . ?
O1 V1 N2 C26 -72.53(7) . . . . ?
O2 V1 N2 C26 46.94(7) . . . . ?
N1 V1 N2 C26 -2.41(18) . . . . ?
C26 N2 C27 C32 -101.37(11) . . . . ?
V1 N2 C27 C32 73.86(12) . . . . ?
C26 N2 C27 C28 78.45(11) . . . . ?
V1 N2 C27 C28 -106.32(10) . . . . ?
C32 C27 C28 C29 -0.42(16) . . . . ?
N2 C27 C28 C29 179.77(9) . . . . ?
C32 C27 C28 C33 -177.59(10) . . . . ?
N2 C27 C28 C33 2.59(15) . . . . ?
C27 C28 C29 C30 1.38(17) . . . . ?
C33 C28 C29 C30 178.59(11) . . . . ?
C28 C29 C30 C31 -0.39(18) . . . . ?
C29 C30 C31 C32 -1.62(19) . . . . ?
C30 C31 C32 C27 2.50(17) . . . . ?
C30 C31 C32 C36 -176.81(11) . . . . ?
C28 C27 C32 C31 -1.47(16) . . . . ?
N2 C27 C32 C31 178.34(10) . . . . ?
C28 C27 C32 C36 177.81(10) . . . . ?
N2 C27 C32 C36 -2.38(16) . . . . ?
C29 C28 C33 C34 61.93(14) . . . . ?
C27 C28 C33 C34 -120.96(11) . . . . ?
C29 C28 C33 C35 -62.15(14) . . . . ?
C27 C28 C33 C35 114.96(12) . . . . ?
C31 C32 C36 C37 -64.81(14) . . . . ?
C27 C32 C36 C37 115.92(12) . . . . ?
C31 C32 C36 C38 59.06(14) . . . . ?
C27 C32 C36 C38 -120.21(12) . . . . ?
